data_4064967
loop_
_publ_author_name
'Bieniek, Micha\/l'
'Samoj\/lowicz, Cezary'
'Sashuk, Volodymyr'
'Bujok, Robert'
'\'Sled\'z, Pawe\/l'
'Lugan, No\"el'
'Lavigne, Guy'
'Arlt, Dieter'
'Grela, Karol'

_publ_section_title
;
 Rational Design and Evaluation of Upgraded Grubbs/Hoveyda Olefin
 Metathesis Catalysts: Polyfunctional Benzylidene Ethers on the Test Bench
;
_journal_issue 15
_journal_name_full Organometallics
_journal_page_first 4144
_journal_paper_doi 10.1021/om200463u
_journal_volume 30
_journal_year 2011
_chemical_compound_source 'synthesis as described'
_chemical_formula_moiety 'C31 H35 Cl2 N3 O Ru'
_chemical_formula_sum 'C31 H35 Cl2 N3 O Ru'
_chemical_formula_weight 637.59
_chemical_name_systematic
;
 ?
;
_space_group_IT_number 14
_symmetry_cell_setting monoclinic
_symmetry_Int_Tables_number 14
_symmetry_space_group_name_Hall '-P 2ybc'
_symmetry_space_group_name_H-M 'P 1 21/c 1'
_atom_sites_solution_hydrogens geom
_atom_sites_solution_primary direct
_atom_sites_solution_secondary difmap
_audit_creation_date 2011-05-24T19:10:00-00:00
_audit_creation_method 'WinGX routine CIF_UPDATE'
_cell_angle_alpha 90
_cell_angle_beta 102.306(2)
_cell_angle_gamma 90
_cell_formula_units_Z 4
_cell_length_a 11.9763(4)
_cell_length_b 16.6003(6)
_cell_length_c 18.6197(6)
_cell_measurement_reflns_used 75949
_cell_measurement_temperature 180(2)
_cell_measurement_theta_max 33.05
_cell_measurement_theta_min 1.66
_cell_measurement_wavelength 0.71073
_cell_volume 3616.7(2)
_computing_structure_refinement 'SHELXL-97 (Sheldrick, 1997)'
_diffrn_ambient_temperature 180(2)
_diffrn_measured_fraction_theta_full 0.994
_diffrn_measured_fraction_theta_max 0.994
_diffrn_measurement_device_type 'Bruker APEX II'
_diffrn_measurement_method 'phi and omega scans'
_diffrn_radiation_monochromator graphite
_diffrn_radiation_probe x-ray
_diffrn_radiation_type MoK\a
_diffrn_radiation_wavelength 0.71073
_diffrn_reflns_av_R_equivalents 0.0398
_diffrn_reflns_av_unetI/netI 0.0398
_diffrn_reflns_limit_h_max 18
_diffrn_reflns_limit_h_min -15
_diffrn_reflns_limit_k_max 25
_diffrn_reflns_limit_k_min -25
_diffrn_reflns_limit_l_max 25
_diffrn_reflns_limit_l_min -28
_diffrn_reflns_number 75885
_diffrn_reflns_theta_full 33.05
_diffrn_reflns_theta_max 33.05
_diffrn_reflns_theta_min 2.53
_diffrn_standards_decay_% 0
_diffrn_standards_interval_count 0
_diffrn_standards_number 0
_exptl_absorpt_coefficient_mu 0.604
_exptl_absorpt_correction_T_max 0.916
_exptl_absorpt_correction_T_min 0.795
_exptl_absorpt_correction_type multi-scan
_exptl_absorpt_process_details
;
'SADABS, Sheldrick, Bruker, 2000'
;
_exptl_crystal_colour green
_exptl_crystal_density_diffrn 1.171
_exptl_crystal_density_method 'not measured'
_exptl_crystal_description platelated
_exptl_crystal_F_000 1312.0
_exptl_crystal_size_max 0.32
_exptl_crystal_size_mid 0.20
_exptl_crystal_size_min 0.10
_refine_diff_density_max 0.756
_refine_diff_density_min -0.411
_refine_diff_density_rms 0.08
_refine_ls_extinction_method none
_refine_ls_goodness_of_fit_ref 1.027
_refine_ls_hydrogen_treatment riding
_refine_ls_matrix_type full
_refine_ls_number_parameters 351
_refine_ls_number_reflns 13617
_refine_ls_number_restraints 0
_refine_ls_restrained_S_all 1.027
_refine_ls_R_factor_all 0.0559
_refine_ls_R_factor_gt 0.0359
_refine_ls_shift/su_max 0.002
_refine_ls_shift/su_mean 0
_refine_ls_structure_factor_coef Fsqd
_refine_ls_weighting_details 'calc w=1/[\s^2^(Fo^2^)+(0.0532P)^2^+0.0000P] where P=(Fo^2^+2Fc^2^)/3'
_refine_ls_weighting_scheme calc
_refine_ls_wR_factor_gt 0.0893
_refine_ls_wR_factor_ref 0.0952
_reflns_number_gt 9924
_reflns_number_total 13617
_reflns_threshold_expression >2sigma(I)
_cod_data_source_file om200463u_si_004.cif
_cod_data_source_block C2
_cod_original_sg_symbol_H-M 'P 21/c'
_cod_database_code 4064967

loop_
_symmetry_equiv_pos_as_xyz
'x, y, z'
'-x, y+1/2, -z+1/2'
'-x, -y, -z'
'x, -y-1/2, z-1/2'

loop_
_atom_site_label
_atom_site_type_symbol
_atom_site_fract_x
_atom_site_fract_y
_atom_site_fract_z
_atom_site_U_iso_or_equiv
_atom_site_adp_type
_atom_site_occupancy
_atom_site_symmetry_multiplicity
_atom_site_calc_flag
_atom_site_refinement_flags
C1 C 0.13072(14) 0.18950(9) 0.42692(7) 0.0225(3) Uani 1 1 d .
C2 C 0.21652(18) 0.06515(11) 0.41160(11) 0.0379(4) Uani 1 1 d .
H2A H 0.287 0.0479 0.444 0.045 Uiso 1 1 calc R
H2B H 0.2083 0.0374 0.3649 0.045 Uiso 1 1 calc R
C3 C 0.1147(2) 0.04964(11) 0.44584(14) 0.0538(6) Uani 1 1 d .
H3A H 0.0572 0.0175 0.4137 0.065 Uiso 1 1 calc R
H3B H 0.1374 0.0226 0.4929 0.065 Uiso 1 1 calc R
C4 C 0.17991(15) 0.35319(10) 0.38002(9) 0.0297(3) Uani 1 1 d .
H4 H 0.2441 0.3263 0.3719 0.036 Uiso 1 1 calc R
C5 C -0.11578(15) 0.45080(11) 0.41148(10) 0.0320(4) Uani 1 1 d .
H5 H -0.1145 0.5028 0.4365 0.038 Uiso 1 1 calc R
C6 C -0.18368(17) 0.45888(12) 0.33588(12) 0.0421(4) Uani 1 1 d .
C11 C 0.30370(15) 0.18985(10) 0.37319(9) 0.0279(3) Uani 1 1 d .
C12 C 0.40303(18) 0.21531(12) 0.42213(11) 0.0398(4) Uani 1 1 d .
C13 C 0.49052(18) 0.24779(15) 0.39254(15) 0.0547(6) Uani 1 1 d .
H13 H 0.5571 0.2649 0.4243 0.066 Uiso 1 1 calc R
C14 C 0.48190(19) 0.25552(15) 0.31763(16) 0.0559(6) Uani 1 1 d .
C15 C 0.38189(18) 0.23067(13) 0.27088(12) 0.0437(5) Uani 1 1 d .
H15 H 0.3747 0.2364 0.2204 0.052 Uiso 1 1 calc R
C16 C 0.29141(15) 0.19728(10) 0.29739(9) 0.0298(3) Uani 1 1 d .
C17 C 0.4132(2) 0.20958(16) 0.50400(13) 0.0597(7) Uani 1 1 d .
H17A H 0.3536 0.2407 0.5178 0.089 Uiso 1 1 calc R
H17B H 0.4862 0.2301 0.5288 0.089 Uiso 1 1 calc R
H17C H 0.4062 0.1543 0.5175 0.089 Uiso 1 1 calc R
C18 C 0.5805(3) 0.2891(2) 0.2871(2) 0.0960(12) Uani 1 1 d .
H18A H 0.5681 0.2774 0.2355 0.144 Uiso 1 1 calc R
H18B H 0.6507 0.2648 0.3122 0.144 Uiso 1 1 calc R
H18C H 0.5848 0.3464 0.2944 0.144 Uiso 1 1 calc R
C19 C 0.18225(18) 0.17271(13) 0.24632(10) 0.0390(4) Uani 1 1 d .
H19A H 0.165 0.1178 0.2559 0.059 Uiso 1 1 calc R
H19B H 0.1907 0.1776 0.1964 0.059 Uiso 1 1 calc R
H19C H 0.1212 0.207 0.2539 0.059 Uiso 1 1 calc R
C21 C -0.01299(15) 0.14407(9) 0.49694(9) 0.0272(3) Uani 1 1 d .
C22 C -0.12872(16) 0.13944(10) 0.46334(9) 0.0320(4) Uani 1 1 d .
C23 C -0.20856(16) 0.15265(12) 0.50660(10) 0.0357(4) Uani 1 1 d .
H23 H -0.2859 0.1517 0.4846 0.043 Uiso 1 1 calc R
C24 C -0.17617(16) 0.16714(12) 0.58155(10) 0.0363(4) Uani 1 1 d .
C25 C -0.06098(16) 0.16575(11) 0.61393(9) 0.0334(4) Uani 1 1 d .
H25 H -0.0386 0.1733 0.6644 0.04 Uiso 1 1 calc R
C26 C 0.02215(15) 0.15341(10) 0.57340(9) 0.0280(3) Uani 1 1 d .
C27 C -0.1700(2) 0.11400(13) 0.38440(10) 0.0466(5) Uani 1 1 d .
H27A H -0.2002 0.0603 0.3828 0.07 Uiso 1 1 calc R
H27B H -0.1074 0.1153 0.3597 0.07 Uiso 1 1 calc R
H27C H -0.2288 0.1502 0.3604 0.07 Uiso 1 1 calc R
C28 C -0.2650(2) 0.18232(17) 0.62682(13) 0.0550(6) Uani 1 1 d .
H28A H -0.2886 0.2377 0.6218 0.083 Uiso 1 1 calc R
H28B H -0.2329 0.1708 0.6775 0.083 Uiso 1 1 calc R
H28C H -0.3299 0.1481 0.6098 0.083 Uiso 1 1 calc R
C29 C 0.14568(16) 0.14598(12) 0.61238(10) 0.0376(4) Uani 1 1 d .
H29A H 0.1664 0.0901 0.6175 0.056 Uiso 1 1 calc R
H29B H 0.1562 0.1703 0.6601 0.056 Uiso 1 1 calc R
H29C H 0.1931 0.1729 0.5843 0.056 Uiso 1 1 calc R
C31 C 0.16109(15) 0.43768(10) 0.36035(9) 0.0297(3) Uani 1 1 d .
C32 C 0.23423(18) 0.48130(12) 0.32640(11) 0.0422(4) Uani 1 1 d .
H32 H 0.2992 0.4569 0.3165 0.051 Uiso 1 1 calc R
C33 C 0.2104(2) 0.56182(13) 0.30698(12) 0.0495(5) Uani 1 1 d .
H33 H 0.2593 0.5908 0.2839 0.059 Uiso 1 1 calc R
C34 C 0.11479(19) 0.59823(12) 0.32203(11) 0.0431(5) Uani 1 1 d .
H34 H 0.0998 0.6519 0.3091 0.052 Uiso 1 1 calc R
C35 C 0.03999(17) 0.55612(10) 0.35622(10) 0.0334(4) Uani 1 1 d .
H35 H -0.0246 0.5809 0.3663 0.04 Uiso 1 1 calc R
C36 C 0.06461(14) 0.47631(9) 0.37478(8) 0.0260(3) Uani 1 1 d .
N1 N 0.21473(13) 0.15266(8) 0.40153(7) 0.0288(3) Uani 1 1 d .
N3 N -0.23843(19) 0.46701(13) 0.27808(12) 0.0650(6) Uani 1 1 d .
N2 N 0.07273(13) 0.13106(8) 0.45471(8) 0.0308(3) Uani 1 1 d .
O1 O -0.00028(10) 0.42772(7) 0.41034(6) 0.0256(2) Uani 1 1 d .
C7 C -0.16496(17) 0.38790(13) 0.45479(11) 0.0404(4) Uani 1 1 d .
H7A H -0.2385 0.4053 0.4615 0.061 Uiso 1 1 calc R
H7B H -0.1146 0.3807 0.5019 0.061 Uiso 1 1 calc R
H7C H -0.173 0.3378 0.4284 0.061 Uiso 1 1 calc R
Cl1 Cl 0.14816(4) 0.33403(3) 0.54376(2) 0.03543(10) Uani 1 1 d .
Cl2 Cl -0.06186(4) 0.27372(3) 0.31483(2) 0.03279(9) Uani 1 1 d .
Ru1 Ru 0.074333(11) 0.301149(7) 0.421182(6) 0.02093(4) Uani 1 1 d .

loop_
_atom_site_aniso_label
_atom_site_aniso_U_11
_atom_site_aniso_U_22
_atom_site_aniso_U_33
_atom_site_aniso_U_23
_atom_site_aniso_U_13
_atom_site_aniso_U_12
C1 0.0297(8) 0.0186(7) 0.0186(6) 0.0001(5) 0.0037(5) -0.0001(6)
C2 0.0500(11) 0.0206(8) 0.0480(10) 0.0047(7) 0.0217(9) 0.0082(8)
C3 0.0814(17) 0.0177(9) 0.0783(15) 0.0047(9) 0.0530(13) 0.0065(10)
C4 0.0348(9) 0.0226(8) 0.0342(8) 0.0028(6) 0.0131(7) 0.0028(7)
C5 0.0317(9) 0.0236(8) 0.0418(9) -0.0046(7) 0.0104(7) 0.0029(7)
C6 0.0352(10) 0.0300(10) 0.0567(12) 0.0068(8) 0.0000(9) -0.0001(8)
C11 0.0275(8) 0.0228(8) 0.0347(8) 0.0003(6) 0.0094(6) 0.0049(6)
C12 0.0344(10) 0.0329(10) 0.0476(10) -0.0007(8) -0.0010(8) 0.0080(8)
C13 0.0264(10) 0.0471(13) 0.0842(17) 0.0005(12) -0.0025(10) -0.0010(9)
C14 0.0339(12) 0.0485(14) 0.0903(18) 0.0105(12) 0.0246(11) -0.0026(10)
C15 0.0459(12) 0.0385(11) 0.0537(11) 0.0088(9) 0.0263(10) 0.0042(9)
C16 0.0331(9) 0.0238(8) 0.0352(8) 0.0015(6) 0.0135(7) 0.0031(7)
C17 0.0608(16) 0.0638(16) 0.0446(11) -0.0042(10) -0.0108(11) 0.0106(12)
C18 0.0551(19) 0.097(3) 0.148(3) 0.024(2) 0.048(2) -0.0174(16)
C19 0.0473(12) 0.0389(10) 0.0305(8) -0.0040(7) 0.0073(8) -0.0021(9)
C21 0.0370(9) 0.0175(7) 0.0300(7) 0.0026(6) 0.0133(6) 0.0002(6)
C22 0.0446(10) 0.0217(8) 0.0293(7) 0.0034(6) 0.0069(7) -0.0047(7)
C23 0.0302(9) 0.0343(10) 0.0412(9) 0.0043(7) 0.0042(7) -0.0002(7)
C24 0.0361(10) 0.0353(10) 0.0404(9) 0.0015(8) 0.0149(8) 0.0024(8)
C25 0.0397(10) 0.0333(9) 0.0284(7) -0.0022(7) 0.0100(7) -0.0001(8)
C26 0.0310(9) 0.0223(8) 0.0309(7) 0.0015(6) 0.0071(6) 0.0005(6)
C27 0.0627(14) 0.0422(12) 0.0324(9) 0.0007(8) 0.0041(9) -0.0134(10)
C28 0.0433(13) 0.0723(17) 0.0556(13) -0.0048(11) 0.0241(10) 0.0027(11)
C29 0.0344(10) 0.0344(10) 0.0422(9) 0.0051(7) 0.0047(7) 0.0029(8)
C31 0.0348(9) 0.0219(8) 0.0336(8) 0.0035(6) 0.0098(7) 0.0004(7)
C32 0.0461(12) 0.0329(10) 0.0530(11) 0.0128(8) 0.0224(9) 0.0020(8)
C33 0.0584(14) 0.0343(11) 0.0606(13) 0.0179(9) 0.0237(11) -0.0058(10)
C34 0.0513(12) 0.0227(9) 0.0524(11) 0.0145(8) 0.0045(9) 0.0001(8)
C35 0.0389(10) 0.0213(8) 0.0378(8) 0.0054(7) 0.0036(7) 0.0045(7)
C36 0.0310(8) 0.0198(7) 0.0264(7) 0.0017(5) 0.0045(6) -0.0019(6)
N1 0.0373(8) 0.0192(6) 0.0328(7) 0.0030(5) 0.0142(6) 0.0046(6)
N3 0.0552(13) 0.0506(12) 0.0756(14) 0.0205(10) -0.0163(11) -0.0038(10)
N2 0.0445(9) 0.0160(6) 0.0375(7) 0.0021(5) 0.0211(6) 0.0023(6)
O1 0.0294(6) 0.0189(5) 0.0289(5) 0.0023(4) 0.0070(4) 0.0019(4)
C7 0.0388(10) 0.0433(11) 0.0433(9) -0.0001(8) 0.0179(8) -0.0014(8)
Cl1 0.0519(3) 0.0271(2) 0.02462(16) -0.00342(14) 0.00224(16) 0.00502(18)
Cl2 0.0413(2) 0.0274(2) 0.02584(16) -0.00171(15) -0.00129(15) 0.00282(17)
Ru1 0.02721(7) 0.01562(6) 0.02038(6) 0.00080(4) 0.00599(4) 0.00132(5)

loop_
_atom_type_symbol
_atom_type_description
_atom_type_scat_dispersion_real
_atom_type_scat_dispersion_imag
_atom_type_scat_source
C C 0.0033 0.0016 'International Tables Vol C Tables 4.2.6.8 and 6.1.1.4'
H H 0 0 'International Tables Vol C Tables 4.2.6.8 and 6.1.1.4'
N N 0.0061 0.0033 'International Tables Vol C Tables 4.2.6.8 and 6.1.1.4'
O O 0.0106 0.006 'International Tables Vol C Tables 4.2.6.8 and 6.1.1.4'
Cl Cl 0.1484 0.1585 'International Tables Vol C Tables 4.2.6.8 and 6.1.1.4'
Ru Ru -1.2594 0.8363 'International Tables Vol C Tables 4.2.6.8 and 6.1.1.4'

loop_
_geom_angle_atom_site_label_1
_geom_angle_atom_site_label_2
_geom_angle_atom_site_label_3
_geom_angle
N1 C1 N2 106.89(13)
N1 C1 Ru1 133.02(11)
N2 C1 Ru1 119.74(11)
N1 C2 C3 103.39(14)
N1 C2 H2A 111.1
C3 C2 H2A 111.1
N1 C2 H2B 111.1
C3 C2 H2B 111.1
H2A C2 H2B 109
N2 C3 C2 102.54(15)
N2 C3 H3A 111.3
C2 C3 H3A 111.3
N2 C3 H3B 111.3
C2 C3 H3B 111.3
H3A C3 H3B 109.2
C31 C4 Ru1 118.49(12)
C31 C4 H4 120.8
Ru1 C4 H4 120.8
O1 C5 C6 110.25(14)
O1 C5 C7 107.97(14)
C6 C5 C7 111.94(16)
O1 C5 H5 108.9
C6 C5 H5 108.9
C7 C5 H5 108.9
N3 C6 C5 177.8(3)
C16 C11 C12 121.61(17)
C16 C11 N1 119.16(16)
C12 C11 N1 119.19(16)
C13 C12 C11 117.77(19)
C13 C12 C17 121.3(2)
C11 C12 C17 120.9(2)
C14 C13 C12 122.3(2)
C14 C13 H13 118.8
C12 C13 H13 118.8
C13 C14 C15 118.36(19)
C13 C14 C18 120.9(3)
C15 C14 C18 120.7(3)
C14 C15 C16 121.9(2)
C14 C15 H15 119.1
C16 C15 H15 119.1
C11 C16 C15 118.07(18)
C11 C16 C19 120.52(15)
C15 C16 C19 121.37(17)
C12 C17 H17A 109.5
C12 C17 H17B 109.5
H17A C17 H17B 109.5
C12 C17 H17C 109.5
H17A C17 H17C 109.5
H17B C17 H17C 109.5
C14 C18 H18A 109.5
C14 C18 H18B 109.5
H18A C18 H18B 109.5
C14 C18 H18C 109.5
H18A C18 H18C 109.5
H18B C18 H18C 109.5
C16 C19 H19A 109.5
C16 C19 H19B 109.5
H19A C19 H19B 109.5
C16 C19 H19C 109.5
H19A C19 H19C 109.5
H19B C19 H19C 109.5
C22 C21 C26 120.99(15)
C22 C21 N2 120.23(14)
C26 C21 N2 118.48(15)
C23 C22 C21 118.07(15)
C23 C22 C27 119.00(18)
C21 C22 C27 122.73(17)
C24 C23 C22 122.00(17)
C24 C23 H23 119
C22 C23 H23 119
C25 C24 C23 118.33(16)
C25 C24 C28 120.97(17)
C23 C24 C28 120.69(18)
C24 C25 C26 122.03(16)
C24 C25 H25 119
C26 C25 H25 119
C25 C26 C21 118.24(16)
C25 C26 C29 119.65(15)
C21 C26 C29 122.03(15)
C22 C27 H27A 109.5
C22 C27 H27B 109.5
H27A C27 H27B 109.5
C22 C27 H27C 109.5
H27A C27 H27C 109.5
H27B C27 H27C 109.5
C24 C28 H28A 109.5
C24 C28 H28B 109.5
H28A C28 H28B 109.5
C24 C28 H28C 109.5
H28A C28 H28C 109.5
H28B C28 H28C 109.5
C26 C29 H29A 109.5
C26 C29 H29B 109.5
H29A C29 H29B 109.5
C26 C29 H29C 109.5
H29A C29 H29C 109.5
H29B C29 H29C 109.5
C32 C31 C36 118.44(16)
C32 C31 C4 122.58(16)
C36 C31 C4 118.96(15)
C31 C32 C33 120.18(19)
C31 C32 H32 119.9
C33 C32 H32 119.9
C34 C33 C32 120.01(18)
C34 C33 H33 120
C32 C33 H33 120
C33 C34 C35 121.14(18)
C33 C34 H34 119.4
C35 C34 H34 119.4
C36 C35 C34 118.08(17)
C36 C35 H35 121
C34 C35 H35 121
O1 C36 C35 124.47(15)
O1 C36 C31 113.37(14)
C35 C36 C31 122.14(16)
C1 N1 C11 127.33(14)
C1 N1 C2 113.41(13)
C11 N1 C2 119.02(13)
C1 N2 C21 125.76(13)
C1 N2 C3 113.65(14)
C21 N2 C3 120.21(13)
C36 O1 C5 119.45(12)
C36 O1 Ru1 109.33(9)
C5 O1 Ru1 127.21(10)
C5 C7 H7A 109.5
C5 C7 H7B 109.5
H7A C7 H7B 109.5
C5 C7 H7C 109.5
H7A C7 H7C 109.5
H7B C7 H7C 109.5
C4 Ru1 C1 101.99(7)
C4 Ru1 O1 79.64(6)
C1 Ru1 O1 176.73(5)
C4 Ru1 Cl2 99.07(6)
C1 Ru1 Cl2 91.84(4)
O1 Ru1 Cl2 85.09(3)
C4 Ru1 Cl1 98.51(6)
C1 Ru1 Cl1 96.50(4)
O1 Ru1 Cl1 86.01(3)
Cl2 Ru1 Cl1 158.509(18)

loop_
_geom_bond_atom_site_label_1
_geom_bond_atom_site_label_2
_geom_bond_distance
C1 N1 1.346(2)
C1 N2 1.358(2)
C1 Ru1 1.9677(15)
C2 N1 1.464(2)
C2 C3 1.514(3)
C2 H2A 0.97
C2 H2B 0.97
C3 N2 1.464(2)
C3 H3A 0.97
C3 H3B 0.97
C4 C31 1.455(2)
C4 Ru1 1.8290(16)
C4 H4 0.93
C5 O1 1.440(2)
C5 C6 1.474(3)
C5 C7 1.513(3)
C5 H5 0.98
C6 N3 1.143(3)
C11 C16 1.393(2)
C11 C12 1.401(3)
C11 N1 1.426(2)
C12 C13 1.392(3)
C12 C17 1.506(3)
C13 C14 1.383(4)
C13 H13 0.93
C14 C15 1.385(3)
C14 C18 1.521(3)
C15 C16 1.397(3)
C15 H15 0.93
C16 C19 1.500(3)
C17 H17A 0.96
C17 H17B 0.96
C17 H17C 0.96
C18 H18A 0.96
C18 H18B 0.96
C18 H18C 0.96
C19 H19A 0.96
C19 H19B 0.96
C19 H19C 0.96
C21 C22 1.396(3)
C21 C26 1.404(2)
C21 N2 1.436(2)
C22 C23 1.393(3)
C22 C27 1.508(2)
C23 C24 1.388(3)
C23 H23 0.93
C24 C25 1.383(3)
C24 C28 1.512(3)
C25 C26 1.387(2)
C25 H25 0.93
C26 C29 1.508(2)
C27 H27A 0.96
C27 H27B 0.96
C27 H27C 0.96
C28 H28A 0.96
C28 H28B 0.96
C28 H28C 0.96
C29 H29A 0.96
C29 H29B 0.96
C29 H29C 0.96
C31 C32 1.388(2)
C31 C36 1.397(2)
C32 C33 1.398(3)
C32 H32 0.93
C33 C34 1.376(3)
C33 H33 0.93
C34 C35 1.393(3)
C34 H34 0.93
C35 C36 1.385(2)
C35 H35 0.93
C36 O1 1.3828(19)
O1 Ru1 2.2753(11)
C7 H7A 0.96
C7 H7B 0.96
C7 H7C 0.96
Cl1 Ru1 2.3300(4)
Cl2 Ru1 2.3264(4)
